data_7053710
loop_
_publ_author_name
'Gumienna-Kontecka, Elzbieta'
'Golenya, Irina A.'
'Dudarenko, Nikolay M.'
'Dobosz, Agnieszka'
'Haukka, Matti'
'Fritsky, Igor O.'
'Swiatek-Kozlowska, Jolanta'

_publ_section_title
;
 A new Cu(ii) [12]metallocrown-4 pentanuclear complex based on a
 Cu(ii)-malonomonohydroxamic acid unit
;
_journal_issue 10
_journal_name_full 'New Journal of Chemistry'
_journal_page_first 1798
_journal_paper_doi 10.1039/b701600j
_journal_volume 31
_journal_year 2007
_chemical_formula_moiety 'C16 H32 Cu6 N8 O20, 11(H2 O)'
_chemical_formula_sum 'C16 H54 Cu6 N8 O31'
_chemical_formula_weight 1235.91
_chemical_name_common
;
bis(ethylenediamine)diaquacopper(ii) catena-
bis(ethylenediamine) (aqua)copper(ii)(mu-
aqua)bis((triaqua)tetrakis(malonomonohydroxate) pentacopper(ii)) hydrate
;
_chemical_name_systematic
;
bis(ethylenediamine)diaquacopper(II) catena-bis(ethylenediamine)
(aqua)copper(II)(mu-aqua)bis((triaqua)tetrakis(malonomonohydroxate)
pentacopper(II)) hydrate
;
_space_group_IT_number 2
_symmetry_cell_setting triclinic
_symmetry_space_group_name_Hall '-P 1'
_symmetry_space_group_name_H-M 'P -1'
_atom_sites_solution_hydrogens geom
_atom_sites_solution_primary direct
_atom_sites_solution_secondary difmap
_audit_creation_method SHELXL-97
_cell_angle_alpha 84.252(2)
_cell_angle_beta 82.162(2)
_cell_angle_gamma 88.661(2)
_cell_formula_units_Z 2
_cell_length_a 11.2883(4)
_cell_length_b 13.0045(4)
_cell_length_c 14.3048(6)
_cell_measurement_reflns_used 9047
_cell_measurement_temperature 120(2)
_cell_measurement_theta_max 27.48
_cell_measurement_theta_min 1.00
_cell_volume 2069.75(13)
_computing_cell_refinement 'Denzo/Scalepack (Otwinowski & Minor, 1997)'
_computing_data_collection 'Collect (Nonius BV, 1997-2000)'
_computing_data_reduction 'Denzo/Scalepack (Otwinowski & Minor, 1997)'
_computing_molecular_graphics 'Diamond v.3.1d (Crystal Impact GbR, 2006)'
_computing_publication_material 'SHELXL-97 (Sheldrick, 1997)'
_computing_structure_refinement 'SHELXL-97 (Sheldrick, 1997)'
_computing_structure_solution 'DIRDIF99 (Beurskens et al., 1999)'
_diffrn_ambient_temperature 120(2)
_diffrn_detector_area_resol_mean 9
_diffrn_measured_fraction_theta_full 0.998
_diffrn_measured_fraction_theta_max 0.998
_diffrn_measurement_device '95mm CCD camera on \k-goniostat'
_diffrn_measurement_device_type 'Nonius KappaCCD'
_diffrn_measurement_method '\f scans and \w scans with \k offset'
_diffrn_radiation_monochromator 'horizontally mounted graphite crystal'
_diffrn_radiation_source 'fine-focus sealed tube'
_diffrn_radiation_type MoK\a
_diffrn_radiation_wavelength 0.71073
_diffrn_reflns_av_R_equivalents 0.0611
_diffrn_reflns_av_sigmaI/netI 0.0605
_diffrn_reflns_limit_h_max 14
_diffrn_reflns_limit_h_min -14
_diffrn_reflns_limit_k_max 16
_diffrn_reflns_limit_k_min -16
_diffrn_reflns_limit_l_max 18
_diffrn_reflns_limit_l_min -18
_diffrn_reflns_number 41194
_diffrn_reflns_theta_full 27.00
_diffrn_reflns_theta_max 27.00
_diffrn_reflns_theta_min 2.17
_exptl_absorpt_coefficient_mu 3.137
_exptl_absorpt_correction_T_max 0.7875
_exptl_absorpt_correction_T_min 0.5401
_exptl_absorpt_correction_type multi-scan
_exptl_absorpt_process_details 'SADABS v.2.10 (Sheldrick, 2003)'
_exptl_crystal_colour plate
_exptl_crystal_density_diffrn 1.983
_exptl_crystal_density_method 'not measured'
_exptl_crystal_description 'bluish green'
_exptl_crystal_F_000 1256
_exptl_crystal_size_max 0.22
_exptl_crystal_size_mid 0.17
_exptl_crystal_size_min 0.08
_refine_diff_density_max 1.050
_refine_diff_density_min -1.097
_refine_diff_density_rms 0.119
_refine_ls_extinction_method none
_refine_ls_goodness_of_fit_ref 1.027
_refine_ls_hydrogen_treatment constr
_refine_ls_matrix_type full
_refine_ls_number_parameters 578
_refine_ls_number_reflns 9041
_refine_ls_number_restraints 0
_refine_ls_restrained_S_all 1.027
_refine_ls_R_factor_all 0.0811
_refine_ls_R_factor_gt 0.0434
_refine_ls_shift/su_max 0.002
_refine_ls_shift/su_mean 0.000
_refine_ls_structure_factor_coef Fsqd
_refine_ls_weighting_details 'calc w=1/[\s^2^(Fo^2^)+(0.0490P)^2^+2.7643P] where P=(Fo^2^+2Fc^2^)/3'
_refine_ls_weighting_scheme calc
_refine_ls_wR_factor_gt 0.0933
_refine_ls_wR_factor_ref 0.1063
_reflns_number_gt 6300
_reflns_number_total 9041
_reflns_threshold_expression >2sigma(I)
_cod_data_source_file b701600jsup1.cif
_cod_data_source_block 1
_cod_database_code 7053710

loop_
_symmetry_equiv_pos_as_xyz
'x, y, z'
'-x, -y, -z'

loop_
_atom_site_label
_atom_site_type_symbol
_atom_site_fract_x
_atom_site_fract_y
_atom_site_fract_z
_atom_site_U_iso_or_equiv
_atom_site_adp_type
_atom_site_occupancy
_atom_site_symmetry_multiplicity
_atom_site_calc_flag
_atom_site_refinement_flags
Cu1A Cu -0.16838(4) 0.30331(4) -0.21611(4) 0.01959(13) Uani 1 1 d .
Cu1B Cu 0.11032(4) 0.15354(4) -0.03562(4) 0.01760(12) Uani 1 1 d .
Cu1C Cu 0.02413(4) 0.39091(4) 0.17881(4) 0.02112(13) Uani 1 1 d .
Cu1D Cu -0.26721(4) 0.53354(4) 0.00644(4) 0.01816(12) Uani 1 1 d .
Cu2 Cu -0.06169(4) 0.35647(4) -0.02993(3) 0.01776(12) Uani 1 1 d .
Cu3 Cu 0.0000 0.5000 -0.5000 0.0512(3) Uani 1 2 d S
Cu4 Cu 0.5000 1.0000 0.0000 0.02830(19) Uani 1 2 d S
O1A O 0.1317(4) -0.1183(3) -0.1450(3) 0.0527(11) Uani 1 1 d .
O2A O 0.1407(2) 0.0170(2) -0.0683(2) 0.0230(7) Uani 1 1 d .
O3A O -0.1107(2) 0.1629(2) -0.2435(2) 0.0235(7) Uani 1 1 d .
O4A O -0.0329(2) 0.2925(2) -0.1460(2) 0.0183(6) Uani 1 1 d .
O1C O -0.3012(3) 0.7805(2) 0.1481(2) 0.0242(7) Uani 1 1 d .
O2C O -0.3396(2) 0.6474(2) 0.0727(2) 0.0209(6) Uani 1 1 d .
O3C O -0.0817(2) 0.4949(2) 0.2399(2) 0.0210(6) Uani 1 1 d .
O4C O -0.0790(3) 0.4181(2) 0.0848(2) 0.0259(7) Uani 1 1 d .
O1B O 0.2905(3) 0.3072(3) 0.3312(3) 0.0424(9) Uani 1 1 d .
O2B O 0.1310(3) 0.3706(2) 0.2717(2) 0.0246(7) Uani 1 1 d .
O3B O 0.1898(2) 0.1342(2) 0.0781(2) 0.0225(6) Uani 1 1 d .
O4B O 0.0745(2) 0.2841(2) 0.0095(2) 0.0213(6) Uani 1 1 d .
O1D O -0.4666(3) 0.3630(3) -0.3435(3) 0.0520(11) Uani 1 1 d .
O2D O -0.3028(3) 0.3049(2) -0.2858(2) 0.0275(7) Uani 1 1 d .
O3D O -0.3684(2) 0.5406(2) -0.0942(2) 0.0202(6) Uani 1 1 d .
O4D O -0.1668(2) 0.4558(2) -0.08251(19) 0.0193(6) Uani 1 1 d .
O5 O -0.0331(3) 0.3828(2) -0.3454(2) 0.0281(7) Uani 1 1 d .
H5D H 0.0045 0.4208 -0.3136 0.042 Uiso 1 1 d R
H5E H 0.0225 0.3289 -0.3702 0.042 Uiso 1 1 d R
O6 O -0.1069(3) 0.2475(2) 0.2772(2) 0.0315(7) Uani 1 1 d .
H6D H -0.1185 0.1953 0.2452 0.047 Uiso 1 1 d R
H6E H -0.0857 0.2075 0.3300 0.047 Uiso 1 1 d R
O7 O -0.3965(3) 0.3831(2) 0.0839(2) 0.0308(7) Uani 1 1 d .
H7D H -0.4677 0.4086 0.0884 0.046 Uiso 1 1 d R
H7E H -0.3829 0.3639 0.1401 0.046 Uiso 1 1 d R
O8 O -0.2360(3) 0.2305(2) 0.0054(2) 0.0371(8) Uani 1 1 d .
H8D H -0.2019 0.1974 0.0562 0.056 Uiso 1 1 d R
H8E H -0.2852 0.2765 0.0330 0.056 Uiso 1 1 d R
O9 O 0.5367(3) 0.8098(2) -0.0321(3) 0.0379(8) Uani 1 1 d .
H9D H 0.5738 0.7644 0.0027 0.057 Uiso 1 1 d R
H9E H 0.4626 0.7931 -0.0214 0.057 Uiso 1 1 d R
O1W O 0.0030(3) 0.1388(2) 0.4395(2) 0.0407(9) Uani 1 1 d .
H11W H -0.0412 0.1046 0.4943 0.061 Uiso 1 1 d R
H21W H 0.0030 0.0857 0.4008 0.061 Uiso 1 1 d R
O2W O 0.4602(5) 0.1778(4) 0.3862(3) 0.099(2) Uani 1 1 d .
H12W H 0.3788 0.2089 0.4002 0.148 Uiso 1 1 d R
H22W H 0.4658 0.1489 0.4415 0.148 Uiso 1 1 d R
O3W O 0.6635(3) 0.3400(3) 0.2647(3) 0.0508(10) Uani 1 1 d .
H13W H 0.7398 0.3189 0.2667 0.076 Uiso 1 1 d R
H23W H 0.6181 0.3320 0.3176 0.076 Uiso 1 1 d R
O4W O 0.7166(5) 0.0486(4) 0.3706(4) 0.102(2) Uani 1 1 d .
H14W H 0.6566 0.0817 0.3719 0.153 Uiso 1 1 d R
H24W H 0.7125 -0.0157 0.3596 0.153 Uiso 1 1 d R
O5W O 0.1300(3) 0.9547(3) 0.3945(2) 0.0411(9) Uani 1 1 d .
H15W H 0.1029 0.9392 0.3443 0.062 Uiso 1 1 d R
H25W H 0.2136 0.9606 0.3908 0.062 Uiso 1 1 d R
O6W O 0.3545(3) 0.9771(3) 0.4382(3) 0.0632(13) Uani 1 1 d .
H16W H 0.3635 1.0413 0.4209 0.095 Uiso 1 1 d R
H26W H 0.3324 0.9691 0.4977 0.095 Uiso 1 1 d R
O7W O 0.5042(3) 0.8034(2) 0.4298(2) 0.0360(8) Uani 1 1 d .
H17W H 0.4424 0.7588 0.4120 0.054 Uiso 1 1 d R
H27W H 0.4423 0.8544 0.4524 0.054 Uiso 1 1 d R
O8W O 0.7187(3) 0.8522(3) 0.3207(2) 0.0394(8) Uani 1 1 d .
H18W H 0.7098 0.8214 0.2620 0.059 Uiso 1 1 d R
H28W H 0.6458 0.8375 0.3587 0.059 Uiso 1 1 d R
O9W O 0.8785(3) 0.7582(2) 0.4306(2) 0.0423(9) Uani 1 1 d .
H19W H 0.9029 0.8010 0.4647 0.064 Uiso 1 1 d R
H29W H 0.8272 0.8009 0.4015 0.064 Uiso 1 1 d R
O10W O 0.5327(11) 0.4215(9) 0.4082(7) 0.117(5) Uani 0.50 1 d P
H110 H 0.5138 0.4830 0.3892 0.176 Uiso 0.50 1 d PR
H510 H 0.4928 0.3917 0.4578 0.176 Uiso 0.50 1 d PR
O11W O 0.5944(10) 0.1534(8) 0.2438(8) 0.102(4) Uani 0.50 1 d P
H211 H 0.6659 0.1718 0.2449 0.153 Uiso 0.50 1 d PR
H311 H 0.5468 0.1618 0.2939 0.153 Uiso 0.50 1 d PR
N1A N 0.0144(3) 0.1905(2) -0.1370(2) 0.0171(7) Uani 1 1 d .
N1D N -0.2320(3) 0.4227(2) -0.1522(2) 0.0181(7) Uani 1 1 d .
N1B N 0.1110(3) 0.2949(3) 0.0986(2) 0.0195(7) Uani 1 1 d .
N1C N -0.1614(3) 0.4987(2) 0.1016(2) 0.0199(8) Uani 1 1 d .
N2 N 0.3528(3) 0.9544(3) 0.0868(3) 0.0333(10) Uani 1 1 d .
H2NA H 0.2975 1.0076 0.0898 0.040 Uiso 1 1 calc R
H2NB H 0.3192 0.8995 0.0646 0.040 Uiso 1 1 calc R
N3 N 0.5803(3) 0.9845(3) 0.1173(3) 0.0323(9) Uani 1 1 d .
H3NA H 0.6269 0.9255 0.1185 0.039 Uiso 1 1 calc R
H3NB H 0.6284 1.0403 0.1185 0.039 Uiso 1 1 calc R
N4 N 0.0713(5) 0.6150(3) -0.4424(3) 0.0575(14) Uani 1 1 d .
H4NA H 0.0323 0.6764 -0.4566 0.069 Uiso 1 1 calc R
H4NB H 0.0635 0.6013 -0.3776 0.069 Uiso 1 1 calc R
N5 N 0.1723(5) 0.4546(4) -0.5350(3) 0.0608(15) Uani 1 1 d .
H5NA H 0.1809 0.3852 -0.5170 0.073 Uiso 1 1 calc R
H5NB H 0.1940 0.4658 -0.5995 0.073 Uiso 1 1 calc R
C1A C 0.1025(4) -0.0274(3) -0.1325(3) 0.0229(9) Uani 1 1 d .
C2A C 0.0168(4) 0.0228(3) -0.1974(3) 0.0228(9) Uani 1 1 d .
H2A H 0.0559 0.0187 -0.2632 0.027 Uiso 1 1 calc R
H2B H -0.0544 -0.0220 -0.1887 0.027 Uiso 1 1 calc R
C3A C -0.0289(3) 0.1321(3) -0.1918(3) 0.0169(8) Uani 1 1 d .
C1D C -0.3907(4) 0.3686(3) -0.2885(3) 0.0281(10) Uani 1 1 d .
C2D C -0.4115(4) 0.4562(3) -0.2262(3) 0.0260(10) Uani 1 1 d .
H2C H -0.4111 0.5208 -0.2691 0.031 Uiso 1 1 calc R
H2D H -0.4937 0.4484 -0.1922 0.031 Uiso 1 1 calc R
C3D C -0.3318(4) 0.4735(3) -0.1534(3) 0.0190(9) Uani 1 1 d .
C3B C 0.1717(4) 0.2133(3) 0.1259(3) 0.0214(9) Uani 1 1 d .
C2B C 0.2250(4) 0.2110(3) 0.2173(3) 0.0282(10) Uani 1 1 d .
H2E H 0.3114 0.1955 0.2020 0.034 Uiso 1 1 calc R
H2F H 0.1898 0.1511 0.2592 0.034 Uiso 1 1 calc R
C1B C 0.2149(4) 0.3029(3) 0.2763(3) 0.0280(10) Uani 1 1 d .
C3C C -0.1570(4) 0.5323(3) 0.1832(3) 0.0185(9) Uani 1 1 d .
C2C C -0.2417(4) 0.6168(3) 0.2150(3) 0.0209(9) Uani 1 1 d .
H11G H -0.1988 0.6615 0.2511 0.025 Uiso 1 1 calc R
H11H H -0.3082 0.5844 0.2597 0.025 Uiso 1 1 calc R
C1C C -0.2961(3) 0.6863(3) 0.1388(3) 0.0181(9) Uani 1 1 d .
C4 C 0.1990(7) 0.6228(4) -0.4819(4) 0.0604(18) Uani 1 1 d .
H4A H 0.2427 0.6611 -0.4411 0.072 Uiso 1 1 calc R
H4B H 0.2078 0.6600 -0.5463 0.072 Uiso 1 1 calc R
C5 C 0.2483(7) 0.5148(5) -0.4860(4) 0.068(2) Uani 1 1 d .
H5A H 0.3308 0.5169 -0.5201 0.082 Uiso 1 1 calc R
H5B H 0.2511 0.4818 -0.4209 0.082 Uiso 1 1 calc R
C6 C 0.3868(5) 0.9239(6) 0.1811(5) 0.070(2) Uani 1 1 d .
H6A H 0.3189 0.9375 0.2300 0.084 Uiso 1 1 calc R
H6B H 0.4043 0.8488 0.1873 0.084 Uiso 1 1 calc R
C7 C 0.4885(5) 0.9784(7) 0.1969(4) 0.085(3) Uani 1 1 d .
H7A H 0.5211 0.9434 0.2528 0.102 Uiso 1 1 calc R
H7B H 0.4637 1.0492 0.2115 0.102 Uiso 1 1 calc R

loop_
_atom_site_aniso_label
_atom_site_aniso_U_11
_atom_site_aniso_U_22
_atom_site_aniso_U_33
_atom_site_aniso_U_23
_atom_site_aniso_U_13
_atom_site_aniso_U_12
Cu1A 0.0222(3) 0.0187(3) 0.0208(3) -0.0079(2) -0.0103(2) 0.0081(2)
Cu1B 0.0187(3) 0.0162(2) 0.0194(3) -0.0047(2) -0.0068(2) 0.0063(2)
Cu1C 0.0251(3) 0.0218(3) 0.0199(3) -0.0089(2) -0.0121(2) 0.0112(2)
Cu1D 0.0193(3) 0.0185(3) 0.0191(3) -0.0075(2) -0.0088(2) 0.0088(2)
Cu2 0.0197(3) 0.0178(2) 0.0180(3) -0.0069(2) -0.0083(2) 0.0088(2)
Cu3 0.1022(9) 0.0289(5) 0.0245(5) -0.0082(4) -0.0137(5) 0.0160(5)
Cu4 0.0216(4) 0.0239(4) 0.0399(5) 0.0004(4) -0.0095(3) 0.0060(3)
O1A 0.086(3) 0.0309(19) 0.055(2) -0.0252(18) -0.050(2) 0.0326(19)
O2A 0.0270(16) 0.0158(14) 0.0292(17) -0.0073(13) -0.0114(13) 0.0048(12)
O3A 0.0280(16) 0.0216(15) 0.0249(17) -0.0111(13) -0.0131(13) 0.0091(13)
O4A 0.0204(14) 0.0147(13) 0.0219(16) -0.0054(12) -0.0087(12) 0.0079(11)
O1C 0.0293(16) 0.0191(15) 0.0249(17) -0.0054(13) -0.0050(13) 0.0063(13)
O2C 0.0212(15) 0.0218(14) 0.0219(16) -0.0092(13) -0.0078(12) 0.0097(12)
O3C 0.0253(15) 0.0202(14) 0.0200(16) -0.0064(12) -0.0100(13) 0.0071(12)
O4C 0.0318(17) 0.0265(16) 0.0240(17) -0.0159(13) -0.0144(14) 0.0211(13)
O1B 0.050(2) 0.041(2) 0.045(2) -0.0202(17) -0.0350(19) 0.0242(17)
O2B 0.0321(17) 0.0257(16) 0.0195(16) -0.0075(13) -0.0131(13) 0.0099(14)
O3B 0.0258(16) 0.0202(15) 0.0236(16) -0.0069(13) -0.0091(13) 0.0104(12)
O4B 0.0266(15) 0.0226(15) 0.0190(16) -0.0111(12) -0.0139(13) 0.0130(12)
O1D 0.052(2) 0.053(2) 0.067(3) -0.042(2) -0.046(2) 0.0307(19)
O2D 0.0269(16) 0.0284(16) 0.0328(19) -0.0140(14) -0.0177(14) 0.0119(14)
O3D 0.0187(14) 0.0227(15) 0.0210(16) -0.0071(12) -0.0066(12) 0.0079(12)
O4D 0.0202(14) 0.0209(14) 0.0209(16) -0.0101(12) -0.0123(12) 0.0057(12)
O5 0.0388(18) 0.0247(16) 0.0222(17) -0.0047(13) -0.0080(14) 0.0054(14)
O6 0.0403(19) 0.0242(16) 0.0331(19) -0.0095(14) -0.0125(15) 0.0089(14)
O7 0.0247(16) 0.0421(19) 0.0267(18) -0.0079(15) -0.0069(14) 0.0169(14)
O8 0.046(2) 0.0321(18) 0.032(2) -0.0033(15) -0.0075(16) 0.0179(16)
O9 0.0295(18) 0.0242(17) 0.063(2) -0.0020(16) -0.0204(17) 0.0077(14)
O1W 0.059(2) 0.0328(18) 0.032(2) -0.0053(15) -0.0119(17) 0.0052(17)
O2W 0.161(5) 0.095(4) 0.053(3) -0.036(3) -0.057(3) 0.106(4)
O3W 0.048(2) 0.071(3) 0.035(2) -0.0032(19) -0.0151(18) 0.025(2)
O4W 0.160(6) 0.058(3) 0.097(4) 0.010(3) -0.052(4) -0.052(3)
O5W 0.041(2) 0.051(2) 0.038(2) -0.0223(17) -0.0171(17) 0.0116(17)
O6W 0.058(3) 0.080(3) 0.067(3) -0.048(2) -0.037(2) 0.034(2)
O7W 0.0372(19) 0.0377(19) 0.038(2) -0.0187(16) -0.0121(16) 0.0082(15)
O8W 0.0373(19) 0.051(2) 0.035(2) -0.0221(17) -0.0103(16) 0.0072(17)
O9W 0.057(2) 0.0324(18) 0.041(2) -0.0145(16) -0.0120(18) 0.0142(17)
O10W 0.152(11) 0.116(9) 0.067(7) 0.013(6) 0.014(7) 0.082(8)
O11W 0.096(8) 0.102(8) 0.107(9) -0.039(7) 0.019(7) -0.026(7)
N1A 0.0188(17) 0.0138(16) 0.0190(18) -0.0045(14) -0.0024(14) 0.0070(14)
N1D 0.0208(18) 0.0191(17) 0.0176(19) -0.0059(14) -0.0121(15) 0.0049(14)
N1B 0.0229(18) 0.0233(18) 0.0155(18) -0.0052(15) -0.0127(15) 0.0076(15)
N1C 0.0207(18) 0.0196(17) 0.022(2) -0.0089(15) -0.0074(15) 0.0110(14)
N2 0.029(2) 0.024(2) 0.047(3) 0.0009(18) -0.0077(19) 0.0093(17)
N3 0.026(2) 0.028(2) 0.044(3) -0.0044(19) -0.0113(18) 0.0070(17)
N4 0.113(5) 0.035(3) 0.024(2) -0.002(2) -0.012(3) 0.015(3)
N5 0.114(5) 0.037(3) 0.033(3) -0.002(2) -0.016(3) 0.008(3)
C1A 0.025(2) 0.021(2) 0.023(2) -0.0046(19) -0.0057(19) 0.0056(18)
C2A 0.025(2) 0.018(2) 0.028(3) -0.0091(18) -0.0100(19) 0.0044(18)
C3A 0.016(2) 0.0168(19) 0.018(2) -0.0042(17) -0.0017(17) 0.0048(16)
C1D 0.030(2) 0.032(2) 0.026(3) -0.008(2) -0.012(2) 0.005(2)
C2D 0.024(2) 0.029(2) 0.030(3) -0.011(2) -0.015(2) 0.0078(19)
C3D 0.021(2) 0.018(2) 0.019(2) -0.0032(17) -0.0048(17) 0.0028(17)
C3B 0.020(2) 0.020(2) 0.025(2) -0.0032(18) -0.0022(18) 0.0025(17)
C2B 0.034(3) 0.027(2) 0.027(3) -0.007(2) -0.017(2) 0.014(2)
C1B 0.034(3) 0.030(2) 0.024(2) -0.006(2) -0.016(2) 0.012(2)
C3C 0.021(2) 0.018(2) 0.016(2) -0.0017(17) -0.0034(17) 0.0022(17)
C2C 0.024(2) 0.022(2) 0.018(2) -0.0067(18) -0.0052(18) 0.0075(18)
C1C 0.015(2) 0.021(2) 0.018(2) -0.0035(17) 0.0014(17) 0.0033(17)
C4 0.110(6) 0.042(3) 0.031(3) -0.006(3) -0.019(4) 0.005(4)
C5 0.119(6) 0.056(4) 0.031(3) -0.005(3) -0.015(4) 0.016(4)
C6 0.046(4) 0.101(5) 0.055(4) 0.043(4) -0.012(3) -0.017(4)
C7 0.041(4) 0.178(8) 0.034(4) -0.020(4) -0.002(3) 0.035(5)

loop_
_atom_type_symbol
_atom_type_description
_atom_type_scat_dispersion_real
_atom_type_scat_dispersion_imag
_atom_type_scat_source
C C 0.0033 0.0016 'International Tables Vol C Tables 4.2.6.8 and 6.1.1.4'
H H 0.0000 0.0000 'International Tables Vol C Tables 4.2.6.8 and 6.1.1.4'
Cu Cu 0.3201 1.2651 'International Tables Vol C Tables 4.2.6.8 and 6.1.1.4'
N N 0.0061 0.0033 'International Tables Vol C Tables 4.2.6.8 and 6.1.1.4'
O O 0.0106 0.0060 'International Tables Vol C Tables 4.2.6.8 and 6.1.1.4'

loop_
_geom_angle_atom_site_label_1
_geom_angle_atom_site_label_2
_geom_angle_atom_site_label_3
_geom_angle
_geom_angle_site_symmetry_1
_geom_angle_site_symmetry_3
O2D Cu1A O4A 176.44(12) . .
O2D Cu1A N1D 91.40(12) . .
O4A Cu1A N1D 91.61(12) . .
O2D Cu1A O3A 95.95(11) . .
O4A Cu1A O3A 80.66(11) . .
N1D Cu1A O3A 163.61(13) . .
O2D Cu1A O5 95.22(12) . .
O4A Cu1A O5 86.03(11) . .
N1D Cu1A O5 101.91(12) . .
O3A Cu1A O5 92.01(11) . .
O4B Cu1B O2A 174.24(13) . .
O4B Cu1B N1A 89.38(12) . .
O2A Cu1B N1A 94.10(12) . .
O4B Cu1B O3B 81.48(11) . .
O2A Cu1B O3B 94.70(12) . .
N1A Cu1B O3B 170.02(12) . .
O4B Cu1B O1C 93.67(11) . 2_565
O2A Cu1B O1C 90.93(11) . 2_565
N1A Cu1B O1C 89.71(12) . 2_565
O3B Cu1B O1C 94.85(11) . 2_565
O4C Cu1C O2B 177.07(13) . .
O4C Cu1C N1B 87.91(12) . .
O2B Cu1C N1B 93.10(12) . .
O4C Cu1C O3C 81.18(11) . .
O2B Cu1C O3C 97.74(11) . .
N1B Cu1C O3C 169.04(12) . .
O4C Cu1C O6 95.17(12) . .
O2B Cu1C O6 87.52(11) . .
N1B Cu1C O6 93.16(12) . .
O3C Cu1C O6 88.87(11) . .
O4C Cu1C O4D 87.26(11) . 2_565
O2B Cu1C O4D 90.02(10) . 2_565
N1B Cu1C O4D 88.10(12) . 2_565
O3C Cu1C O4D 90.34(10) . 2_565
O6 Cu1C O4D 177.30(9) . 2_565
O4D Cu1D O2C 161.81(12) . .
O4D Cu1D N1C 90.55(12) . .
O2C Cu1D N1C 92.20(12) . .
O4D Cu1D O3D 81.09(11) . .
O2C Cu1D O3D 98.05(11) . .
N1C Cu1D O3D 168.84(12) . .
O4C Cu2 O4D 91.43(11) . .
O4C Cu2 O4B 88.02(11) . .
O4D Cu2 O4B 164.71(12) . .
O4C Cu2 O4A 176.16(12) . .
O4D Cu2 O4A 91.49(11) . .
O4B Cu2 O4A 88.51(11) . .
O4C Cu2 O8 99.70(12) . .
O4D Cu2 O8 88.45(11) . .
O4B Cu2 O8 106.70(11) . .
O4A Cu2 O8 82.87(11) . .
O4C Cu2 Cu1C 93.53(9) . 2_565
O4D Cu2 Cu1C 44.73(8) . 2_565
O4B Cu2 Cu1C 120.05(9) . 2_565
O4A Cu2 Cu1C 86.80(8) . 2_565
O8 Cu2 Cu1C 131.73(7) . 2_565
N4 Cu3 N4 180.00(15) 2_564 .
N4 Cu3 N5 95.1(2) 2_564 .
N4 Cu3 N5 84.9(2) . .
N4 Cu3 N5 84.9(2) 2_564 2_564
N4 Cu3 N5 95.1(2) . 2_564
N5 Cu3 N5 180.000(1) . 2_564
N4 Cu3 O5 85.58(14) 2_564 .
N4 Cu3 O5 94.42(14) . .
N5 Cu3 O5 94.89(15) . .
N5 Cu3 O5 85.11(15) 2_564 .
N2 Cu4 N2 180.0(2) . 2_675
N2 Cu4 N3 94.87(16) . 2_675
N2 Cu4 N3 85.13(16) 2_675 2_675
N2 Cu4 N3 85.13(16) . .
N2 Cu4 N3 94.87(16) 2_675 .
N3 Cu4 N3 180.0(2) 2_675 .
N2 Cu4 O9 87.86(13) . .
N2 Cu4 O9 92.14(13) 2_675 .
N3 Cu4 O9 86.46(13) 2_675 .
N3 Cu4 O9 93.54(13) . .
C1A O2A Cu1B 128.8(3) . .
C3A O3A Cu1A 110.5(2) . .
N1A O4A Cu2 114.7(2) . .
N1A O4A Cu1A 112.4(2) . .
Cu2 O4A Cu1A 112.92(13) . .
C1C O2C Cu1D 124.4(2) . .
C3C O3C Cu1C 110.1(2) . .
N1C O4C Cu2 121.3(2) . .
N1C O4C Cu1C 114.2(2) . .
Cu2 O4C Cu1C 123.96(14) . .
C1B O2B Cu1C 127.7(3) . .
C3B O3B Cu1B 110.5(2) . .
N1B O4B Cu1B 114.3(2) . .
N1B O4B Cu2 121.4(2) . .
Cu1B O4B Cu2 117.18(13) . .
C1D O2D Cu1A 130.2(3) . .
C3D O3D Cu1D 109.9(2) . .
N1D O4D Cu2 116.3(2) . .
N1D O4D Cu1D 111.4(2) . .
Cu2 O4D Cu1D 116.32(14) . .
Cu1A O5 Cu3 149.09(13) . .
Cu1A O5 H5D 98.1 . .
Cu3 O5 H5D 95.8 . .
Cu1A O5 H5E 108.2 . .
Cu3 O5 H5E 93.2 . .
H5D O5 H5E 108.7 . .
Cu1C O6 H6D 113.5 . .
Cu1C O6 H6E 124.7 . .
H6D O6 H6E 95.8 . .
H7D O7 H7E 106.8 . .
Cu2 O8 H8D 90.3 . .
Cu2 O8 H8E 93.2 . .
H8D O8 H8E 102.7 . .
Cu4 O9 H9D 124.9 . .
Cu4 O9 H9E 95.3 . .
H9D O9 H9E 105.8 . .
H11W O1W H21W 97.3 . .
H12W O2W H22W 97.8 . .
H13W O3W H23W 114.9 . .
H14W O4W H24W 117.0 . .
H15W O5W H25W 116.8 . .
H16W O6W H26W 108.9 . .
H17W O7W H27W 91.3 . .
H18W O8W H28W 103.2 . .
H19W O9W H29W 98.0 . .
H110 O10W H510 118.9 . .
H211 O11W H311 114.6 . .
C3A N1A O4A 111.8(3) . .
C3A N1A Cu1B 129.6(3) . .
O4A N1A Cu1B 117.9(2) . .
C3D N1D O4D 110.8(3) . .
C3D N1D Cu1A 131.8(3) . .
O4D N1D Cu1A 117.0(2) . .
C3B N1B O4B 110.1(3) . .
C3B N1B Cu1C 127.0(3) . .
O4B N1B Cu1C 118.6(2) . .
C3C N1C O4C 111.7(3) . .
C3C N1C Cu1D 131.5(3) . .
O4C N1C Cu1D 116.6(2) . .
C6 N2 Cu4 108.1(3) . .
C6 N2 H2NA 110.1 . .
Cu4 N2 H2NA 110.1 . .
C6 N2 H2NB 110.1 . .
Cu4 N2 H2NB 110.1 . .
H2NA N2 H2NB 108.4 . .
C7 N3 Cu4 107.5(3) . .
C7 N3 H3NA 110.2 . .
Cu4 N3 H3NA 110.2 . .
C7 N3 H3NB 110.2 . .
Cu4 N3 H3NB 110.2 . .
H3NA N3 H3NB 108.5 . .
C4 N4 Cu3 108.1(3) . .
C4 N4 H4NA 110.1 . .
Cu3 N4 H4NA 110.1 . .
C4 N4 H4NB 110.1 . .
Cu3 N4 H4NB 110.1 . .
H4NA N4 H4NB 108.4 . .
C5 N5 Cu3 108.1(4) . .
C5 N5 H5NA 110.1 . .
Cu3 N5 H5NA 110.1 . .
C5 N5 H5NB 110.1 . .
Cu3 N5 H5NB 110.1 . .
H5NA N5 H5NB 108.4 . .
O1A C1A O2A 120.8(4) . .
O1A C1A C2A 115.4(4) . .
O2A C1A C2A 123.8(4) . .
C3A C2A C1A 122.8(3) . .
C3A C2A H2A 106.6 . .
C1A C2A H2A 106.6 . .
C3A C2A H2B 106.6 . .
C1A C2A H2B 106.6 . .
H2A C2A H2B 106.6 . .
O3A C3A N1A 123.1(3) . .
O3A C3A C2A 117.3(3) . .
N1A C3A C2A 119.7(3) . .
O1D C1D O2D 122.2(4) . .
O1D C1D C2D 114.5(4) . .
O2D C1D C2D 123.3(4) . .
C3D C2D C1D 122.3(4) . .
C3D C2D H2C 106.8 . .
C1D C2D H2C 106.8 . .
C3D C2D H2D 106.8 . .
C1D C2D H2D 106.8 . .
H2C C2D H2D 106.6 . .
N1D C3D O3D 123.3(4) . .
N1D C3D C2D 119.9(4) . .
O3D C3D C2D 116.8(3) . .
O3B C3B N1B 123.3(4) . .
O3B C3B C2B 117.8(4) . .
N1B C3B C2B 118.9(4) . .
C3B C2B C1B 122.0(4) . .
C3B C2B H2E 106.8 . .
C1B C2B H2E 106.8 . .
C3B C2B H2F 106.8 . .
C1B C2B H2F 106.8 . .
H2E C2B H2F 106.7 . .
O1B C1B O2B 121.7(4) . .
O1B C1B C2B 116.4(4) . .
O2B C1B C2B 121.9(4) . .
N1C C3C O3C 122.3(4) . .
N1C C3C C2C 119.5(3) . .
O3C C3C C2C 118.2(3) . .
C3C C2C C1C 117.7(3) . .
C3C C2C H11G 107.9 . .
C1C C2C H11G 107.9 . .
C3C C2C H11H 107.9 . .
C1C C2C H11H 107.9 . .
H11G C2C H11H 107.2 . .
O1C C1C O2C 122.6(4) . .
O1C C1C C2C 116.6(4) . .
O2C C1C C2C 120.7(3) . .
N4 C4 C5 107.7(5) . .
N4 C4 H4A 110.2 . .
C5 C4 H4A 110.2 . .
N4 C4 H4B 110.2 . .
C5 C4 H4B 110.2 . .
H4A C4 H4B 108.5 . .
N5 C5 C4 109.6(6) . .
N5 C5 H5A 109.8 . .
C4 C5 H5A 109.8 . .
N5 C5 H5B 109.8 . .
C4 C5 H5B 109.8 . .
H5A C5 H5B 108.2 . .
C7 C6 N2 111.7(5) . .
C7 C6 H6A 109.3 . .
N2 C6 H6A 109.3 . .
C7 C6 H6B 109.3 . .
N2 C6 H6B 109.3 . .
H6A C6 H6B 107.9 . .
C6 C7 N3 112.7(6) . .
C6 C7 H7A 109.1 . .
N3 C7 H7A 109.1 . .
C6 C7 H7B 109.1 . .
N3 C7 H7B 109.1 . .
H7A C7 H7B 107.8 . .

loop_
_geom_bond_atom_site_label_1
_geom_bond_atom_site_label_2
_geom_bond_distance
_geom_bond_site_symmetry_2
Cu1A O2D 1.924(3) .
Cu1A O4A 1.935(3) .
Cu1A N1D 1.954(3) .
Cu1A O3A 1.982(3) .
Cu1A O5 2.396(3) .
Cu1B O4B 1.892(3) .
Cu1B O2A 1.893(3) .
Cu1B N1A 1.942(3) .
Cu1B O3B 1.955(3) .
Cu1B O1C 2.613(3) 2_565
Cu1C O4C 1.898(3) .
Cu1C O2B 1.909(3) .
Cu1C N1B 1.939(3) .
Cu1C O3C 1.975(3) .
Cu1C O6 2.585(3) .
Cu1C O4D 2.731(3) 2_565
Cu1D O4D 1.933(3) .
Cu1D O2C 1.942(3) .
Cu1D N1C 1.944(3) .
Cu1D O3D 1.950(3) .
Cu2 O4C 1.882(3) .
Cu2 O4D 1.902(3) .
Cu2 O4B 1.905(3) .
Cu2 O4A 1.916(3) .
Cu2 O8 2.554(3) .
Cu2 Cu1C 3.7316(7) 2_565
Cu3 N4 2.012(5) 2_564
Cu3 N4 2.012(5) .
Cu3 N5 2.030(5) .
Cu3 N5 2.030(5) 2_564
Cu3 O5 2.546(3) .
Cu4 N2 1.998(4) .
Cu4 N2 1.998(4) 2_675
Cu4 N3 2.003(4) 2_675
Cu4 N3 2.003(4) .
Cu4 O9 2.574(3) .
O1A C1A 1.244(5) .
O2A C1A 1.260(5) .
O3A C3A 1.291(5) .
O4A N1A 1.419(4) .
O1C C1C 1.245(5) .
O2C C1C 1.274(5) .
O3C C3C 1.307(5) .
O4C N1C 1.402(4) .
O1B C1B 1.241(5) .
O2B C1B 1.282(5) .
O3B C3B 1.288(5) .
O4B N1B 1.412(4) .
O1D C1D 1.248(5) .
O2D C1D 1.280(5) .
O3D C3D 1.298(5) .
O4D N1D 1.422(4) .
O5 H5D 0.8599 .
O5 H5E 0.9908 .
O6 H6D 0.8773 .
O6 H6E 0.9294 .
O7 H7D 0.8596 .
O7 H7E 0.8500 .
O8 H8D 0.9302 .
O8 H8E 0.8913 .
O9 H9D 0.8710 .
O9 H9E 0.8583 .
O1W H11W 0.9462 .
O1W H21W 0.9272 .
O2W H12W 0.9984 .
O2W H22W 0.8510 .
O3W H13W 0.9013 .
O3W H23W 0.8530 .
O4W H14W 0.7930 .
O4W H24W 0.8696 .
O5W H15W 0.8616 .
O5W H25W 0.9421 .
O6W H16W 0.8500 .
O6W H26W 0.8500 .
O7W H17W 0.9925 .
O7W H27W 0.9958 .
O8W H18W 0.9830 .
O8W H28W 0.9350 .
O9W H19W 0.8500 .
O9W H29W 0.9068 .
O10W H110 0.8504 .
O10W H510 0.8499 .
O11W H211 0.8500 .
O11W H311 0.8505 .
N1A C3A 1.293(5) .
N1D C3D 1.294(5) .
N1B C3B 1.305(5) .
N1C C3C 1.294(5) .
N2 C6 1.467(7) .
N2 H2NA 0.9200 .
N2 H2NB 0.9200 .
N3 C7 1.429(7) .
N3 H3NA 0.9200 .
N3 H3NB 0.9200 .
N4 C4 1.476(8) .
N4 H4NA 0.9200 .
N4 H4NB 0.9200 .
N5 C5 1.466(8) .
N5 H5NA 0.9200 .
N5 H5NB 0.9200 .
C1A C2A 1.523(6) .
C2A C3A 1.507(5) .
C2A H2A 0.9900 .
C2A H2B 0.9900 .
C1D C2D 1.510(6) .
C2D C3D 1.501(5) .
C2D H2C 0.9900 .
C2D H2D 0.9900 .
C3B C2B 1.510(6) .
C2B C1B 1.525(6) .
C2B H2E 0.9900 .
C2B H2F 0.9900 .
C3C C2C 1.503(5) .
C2C C1C 1.531(5) .
C2C H11G 0.9900 .
C2C H11H 0.9900 .
C4 C5 1.501(8) .
C4 H4A 0.9900 .
C4 H4B 0.9900 .
C5 H5A 0.9900 .
C5 H5B 0.9900 .
C6 C7 1.419(9) .
C6 H6A 0.9900 .
C6 H6B 0.9900 .
C7 H7A 0.9900 .
C7 H7B 0.9900 .

loop_
_geom_hbond_atom_site_label_D
_geom_hbond_atom_site_label_H
_geom_hbond_atom_site_label_A
_geom_hbond_distance_DH
_geom_hbond_distance_HA
_geom_hbond_distance_DA
_geom_hbond_angle_DHA
_geom_hbond_site_symmetry_A
O5 H5D O3C 0.86 1.90 2.755(4) 177.7 2_565
O5 H5E O9W 0.99 1.77 2.759(4) 171.9 2_665
O6 H6D O1A 0.88 1.85 2.697(4) 161.1 2
O6 H6E O1W 0.93 2.09 2.996(5) 165.1 .
O7 H7D O3D 0.86 1.94 2.802(4) 176.5 2_465
O7 H7E O3W 0.85 1.92 2.761(5) 170.8 1_455
O8 H8D O1A 0.93 1.81 2.734(5) 172.2 2
O8 H8E O7 0.89 1.98 2.864(4) 175.4 .
O9 H9D O2C 0.87 2.04 2.908(4) 173.8 1_655
O9 H9E O8 0.86 2.56 3.410(5) 171.0 2_565
O1W H11W O5W 0.95 1.87 2.812(5) 176.4 2_566
O1W H21W O5W 0.93 2.20 2.846(5) 125.8 1_545
O2W H12W O1B 1.00 1.89 2.667(5) 132.8 .
O2W H22W O7W 0.85 2.07 2.752(5) 136.3 2_666
O3W H13W O6 0.90 1.96 2.852(5) 169.4 1_655
O3W H23W O10W 0.85 1.97 2.656(11) 137.0 .
O4W H14W O11W 0.79 2.17 2.673(13) 122.0 .
O4W H14W O2W 0.79 2.51 3.304(8) 175.8 .
O4W H24W O8W 0.87 1.85 2.718(6) 171.9 1_545
O5W H15W O3A 0.86 2.05 2.803(4) 145.9 2_565
O5W H25W O6W 0.94 1.84 2.721(5) 155.0 .
O6W H16W O2W 0.85 2.09 2.881(8) 155.1 1_565
O6W H26W O4W 0.85 1.88 2.733(7) 179.9 2_666
O7W H17W O1D 0.99 1.94 2.667(4) 127.8 2_565
O7W H27W O6W 1.00 1.87 2.792(5) 153.0 .
O8W H18W O1C 0.98 1.78 2.763(4) 173.0 1_655
O8W H28W O7W 0.93 1.81 2.747(5) 177.2 .
O9W H19W O1W 0.85 2.07 2.880(5) 160.2 2_666
O9W H29W O8W 0.91 1.86 2.740(5) 161.7 .
O10W H110 O1D 0.85 2.12 2.972(11) 179.3 2_565
O11W H211 O1A 0.85 2.64 3.261(12) 130.7 2_655
O11W H311 O2W 0.85 1.56 2.411(12) 179.5 .
N2 H2NA O3B 0.92 2.03 2.944(4) 171.4 1_565
N2 H2NB O8 0.92 2.33 3.243(5) 174.6 2_565
N3 H3NA O1C 0.92 2.06 2.963(5) 165.8 1_655
N3 H3NB O11W 0.92 2.42 3.003(11) 121.7 1_565
N4 H4NA O1W 0.92 2.46 3.293(5) 151.0 2_565
N4 H4NB O3C 0.92 2.26 3.116(5) 155.3 2_565
N5 H5NA O9W 0.92 2.20 3.038(6) 151.7 2_665
N5 H5NB O2B 0.92 2.51 3.168(5) 129.0 1_554

loop_
_geom_torsion_atom_site_label_1
_geom_torsion_atom_site_label_2
_geom_torsion_atom_site_label_3
_geom_torsion_atom_site_label_4
_geom_torsion
_geom_torsion_site_symmetry_1
O4B Cu1B O2A C1A 124.4(11) .
N1A Cu1B O2A C1A -2.7(4) .
O3B Cu1B O2A C1A 172.6(4) .
O1C Cu1B O2A C1A -92.5(4) 2_565
O2D Cu1A O3A C3A -169.5(3) .
O4A Cu1A O3A C3A 9.4(3) .
N1D Cu1A O3A C3A -53.3(6) .
O5 Cu1A O3A C3A 95.0(3) .
O4C Cu2 O4A N1A 59.2(19) .
O4D Cu2 O4A N1A -161.3(2) .
O4B Cu2 O4A N1A 34.0(2) .
O8 Cu2 O4A N1A -73.0(2) .
Cu1C Cu2 O4A N1A 154.2(2) 2_565
O4C Cu2 O4A Cu1A -170.2(18) .
O4D Cu2 O4A Cu1A -30.65(15) .
O4B Cu2 O4A Cu1A 164.64(15) .
O8 Cu2 O4A Cu1A 57.61(14) .
Cu1C Cu2 O4A Cu1A -75.15(12) 2_565
O2D Cu1A O4A N1A 7(2) .
N1D Cu1A O4A N1A 154.0(2) .
O3A Cu1A O4A N1A -11.5(2) .
O5 Cu1A O4A N1A -104.2(2) .
O2D Cu1A O4A Cu2 -125(2) .
N1D Cu1A O4A Cu2 22.23(16) .
O3A Cu1A O4A Cu2 -143.24(16) .
O5 Cu1A O4A Cu2 124.06(14) .
O4D Cu1D O2C C1C -83.9(5) .
N1C Cu1D O2C C1C 14.6(3) .
O3D Cu1D O2C C1C -169.9(3) .
O4C Cu1C O3C C3C -5.0(3) .
O2B Cu1C O3C C3C 172.2(3) .
N1B Cu1C O3C C3C 0.4(8) .
O6 Cu1C O3C C3C -100.4(3) .
O4D Cu1C O3C C3C 82.2(3) 2_565
O4D Cu2 O4C N1C 6.7(3) .
O4B Cu2 O4C N1C 171.4(3) .
O4A Cu2 O4C N1C 146.2(17) .
O8 Cu2 O4C N1C -82.0(3) .
Cu1C Cu2 O4C N1C 51.4(3) 2_565
O4D Cu2 O4C Cu1C -164.9(2) .
O4B Cu2 O4C Cu1C -0.2(2) .
O4A Cu2 O4C Cu1C -25(2) .
O8 Cu2 O4C Cu1C 106.45(19) .
Cu1C Cu2 O4C Cu1C -120.15(18) 2_565
O2B Cu1C O4C N1C -63(3) .
N1B Cu1C O4C N1C -173.0(3) .
O3C Cu1C O4C N1C 5.9(2) .
O6 Cu1C O4C N1C 94.0(3) .
O4D Cu1C O4C N1C -84.8(3) 2_565
O2B Cu1C O4C Cu2 109(2) .
N1B Cu1C O4C Cu2 -1.0(2) .
O3C Cu1C O4C Cu2 178.0(2) .
O6 Cu1C O4C Cu2 -93.95(19) .
O4D Cu1C O4C Cu2 87.23(19) 2_565
O4C Cu1C O2B C1B -119(2) .
N1B Cu1C O2B C1B -8.9(4) .
O3C Cu1C O2B C1B 172.7(4) .
O6 Cu1C O2B C1B 84.1(4) .
O4D Cu1C O2B C1B -97.0(4) 2_565
O4B Cu1B O3B C3B 3.8(3) .
O2A Cu1B O3B C3B -171.8(3) .
N1A Cu1B O3B C3B -20.1(9) .
O1C Cu1B O3B C3B 96.8(3) 2_565
O2A Cu1B O4B N1B 43.5(13) .
N1A Cu1B O4B N1B 170.7(2) .
O3B Cu1B O4B N1B -5.2(2) .
O1C Cu1B O4B N1B -99.6(2) 2_565
O2A Cu1B O4B Cu2 -107.6(11) .
N1A Cu1B O4B Cu2 19.68(18) .
O3B Cu1B O4B Cu2 -156.29(18) .
O1C Cu1B O4B Cu2 109.35(16) 2_565
O4C Cu2 O4B N1B 1.9(3) .
O4D Cu2 O4B N1B 90.0(5) .
O4A Cu2 O4B N1B -179.7(3) .
O8 Cu2 O4B N1B -97.6(3) .
Cu1C Cu2 O4B N1B 94.8(3) 2_565
O4C Cu2 O4B Cu1B 150.78(18) .
O4D Cu2 O4B Cu1B -121.1(4) .
O4A Cu2 O4B Cu1B -30.86(17) .
O8 Cu2 O4B Cu1B 51.25(18) .
Cu1C Cu2 O4B Cu1B -116.30(13) 2_565
O4A Cu1A O2D C1D 151.7(19) .
N1D Cu1A O2D C1D 4.2(4) .
O3A Cu1A O2D C1D 169.6(4) .
O5 Cu1A O2D C1D -97.8(4) .
O4D Cu1D O3D C3D 14.5(3) .
O2C Cu1D O3D C3D 176.1(3) .
N1C Cu1D O3D C3D -27.3(8) .
O4C Cu2 O4D N1D -151.5(2) .
O4B Cu2 O4D N1D 120.8(4) .
O4A Cu2 O4D N1D 31.0(2) .
O8 Cu2 O4D N1D -51.8(2) .
Cu1C Cu2 O4D N1D 115.0(3) 2_565
O4C Cu2 O4D Cu1D -17.19(16) .
O4B Cu2 O4D Cu1D -104.9(4) .
O4A Cu2 O4D Cu1D 165.30(15) .
O8 Cu2 O4D Cu1D 82.47(15) .
Cu1C Cu2 O4D Cu1D -110.76(16) 2_565
O2C Cu1D O4D N1D -105.4(4) .
N1C Cu1D O4D N1D 155.8(2) .
O3D Cu1D O4D N1D -16.7(2) .
O2C Cu1D O4D Cu2 118.2(3) .
N1C Cu1D O4D Cu2 19.46(16) .
O3D Cu1D O4D Cu2 -153.12(16) .
O2D Cu1A O5 Cu3 26.2(3) .
O4A Cu1A O5 Cu3 -157.2(3) .
N1D Cu1A O5 Cu3 -66.4(3) .
O3A Cu1A O5 Cu3 122.3(3) .
N4 Cu3 O5 Cu1A -71.5(3) 2_564
N4 Cu3 O5 Cu1A 108.5(3) .
N5 Cu3 O5 Cu1A -166.3(3) .
N5 Cu3 O5 Cu1A 13.7(3) 2_564
Cu2 O4A N1A C3A 142.6(3) .
Cu1A O4A N1A C3A 11.8(4) .
Cu2 O4A N1A Cu1B -28.2(3) .
Cu1A O4A N1A Cu1B -159.09(16) .
O4B Cu1B N1A C3A -163.6(4) .
O2A Cu1B N1A C3A 11.8(4) .
O3B Cu1B N1A C3A -140.0(7) .
O1C Cu1B N1A C3A 102.7(4) 2_565
O4B Cu1B N1A O4A 5.3(3) .
O2A Cu1B N1A O4A -179.3(2) .
O3B Cu1B N1A O4A 29.0(9) .
O1C Cu1B N1A O4A -88.3(2) 2_565
Cu2 O4D N1D C3D 152.5(3) .
Cu1D O4D N1D C3D 16.1(4) .
Cu2 O4D N1D Cu1A -20.8(3) .
Cu1D O4D N1D Cu1A -157.21(16) .
O2D Cu1A N1D C3D 5.2(4) .
O4A Cu1A N1D C3D -172.9(4) .
O3A Cu1A N1D C3D -111.6(5) .
O5 Cu1A N1D C3D 100.8(4) .
O2D Cu1A N1D O4D 176.8(3) .
O4A Cu1A N1D O4D -1.3(3) .
O3A Cu1A N1D O4D 60.0(5) .
O5 Cu1A N1D O4D -87.6(3) .
Cu1B O4B N1B C3B 5.6(4) .
Cu2 O4B N1B C3B 155.4(3) .
Cu1B O4B N1B Cu1C -152.77(17) .
Cu2 O4B N1B Cu1C -3.1(4) .
O4C Cu1C N1B C3B -152.1(3) .
O2B Cu1C N1B C3B 30.6(4) .
O3C Cu1C N1B C3B -157.5(6) .
O6 Cu1C N1B C3B -57.1(3) .
O4D Cu1C N1B C3B 120.5(3) 2_565
O4C Cu1C N1B O4B 2.2(3) .
O2B Cu1C N1B O4B -175.0(3) .
O3C Cu1C N1B O4B -3.1(9) .
O6 Cu1C N1B O4B 97.3(3) .
O4D Cu1C N1B O4B -85.1(3) 2_565
Cu2 O4C N1C C3C -178.1(3) .
Cu1C O4C N1C C3C -5.8(4) .
Cu2 O4C N1C Cu1D 6.1(4) .
Cu1C O4C N1C Cu1D 178.39(16) .
O4D Cu1D N1C C3C 170.3(4) .
O2C Cu1D N1C C3C 8.3(4) .
O3D Cu1D N1C C3C -148.5(6) .
O4D Cu1D N1C O4C -14.9(3) .
O2C Cu1D N1C O4C -176.9(3) .
O3D Cu1D N1C O4C 26.3(9) .
N2 Cu4 N2 C6 162(100) 2_675
N3 Cu4 N2 C6 173.2(4) 2_675
N3 Cu4 N2 C6 -6.8(4) .
O9 Cu4 N2 C6 87.0(4) .
N2 Cu4 N3 C7 -15.3(5) .
N2 Cu4 N3 C7 164.7(5) 2_675
N3 Cu4 N3 C7 -1(100) 2_675
O9 Cu4 N3 C7 -102.8(5) .
N4 Cu3 N4 C4 172(100) 2_564
N5 Cu3 N4 C4 17.4(4) .
N5 Cu3 N4 C4 -162.6(4) 2_564
O5 Cu3 N4 C4 111.9(3) .
N4 Cu3 N5 C5 -169.7(4) 2_564
N4 Cu3 N5 C5 10.3(4) .
N5 Cu3 N5 C5 49(100) 2_564
O5 Cu3 N5 C5 -83.7(4) .
Cu1B O2A C1A O1A 179.7(3) .
Cu1B O2A C1A C2A -2.1(6) .
O1A C1A C2A C3A 179.5(4) .
O2A C1A C2A C3A 1.2(7) .
Cu1A O3A C3A N1A -5.7(5) .
Cu1A O3A C3A C2A 174.6(3) .
O4A N1A C3A O3A -3.9(5) .
Cu1B N1A C3A O3A 165.6(3) .
O4A N1A C3A C2A 175.8(3) .
Cu1B N1A C3A C2A -14.7(6) .
C1A C2A C3A O3A -173.0(4) .
C1A C2A C3A N1A 7.3(6) .
Cu1A O2D C1D O1D 174.3(4) .
Cu1A O2D C1D C2D -5.5(7) .
O1D C1D C2D C3D 178.2(4) .
O2D C1D C2D C3D -2.0(7) .
O4D N1D C3D O3D -3.9(5) .
Cu1A N1D C3D O3D 168.1(3) .
O4D N1D C3D C2D 175.9(3) .
Cu1A N1D C3D C2D -12.2(6) .
Cu1D O3D C3D N1D -10.0(5) .
Cu1D O3D C3D C2D 170.2(3) .
C1D C2D C3D N1D 10.6(6) .
C1D C2D C3D O3D -169.6(4) .
Cu1B O3B C3B N1B -1.7(5) .
Cu1B O3B C3B C2B 179.0(3) .
O4B N1B C3B O3B -2.5(5) .
Cu1C N1B C3B O3B 153.7(3) .
O4B N1B C3B C2B 176.8(4) .
Cu1C N1B C3B C2B -27.0(5) .
O3B C3B C2B C1B 176.5(4) .
N1B C3B C2B C1B -2.8(7) .
Cu1C O2B C1B O1B 168.6(3) .
Cu1C O2B C1B C2B -13.5(6) .
C3B C2B C1B O1B -157.9(4) .
C3B C2B C1B O2B 24.1(7) .
O4C N1C C3C O3C 1.4(5) .
Cu1D N1C C3C O3C 176.4(3) .
O4C N1C C3C C2C -178.1(3) .
Cu1D N1C C3C C2C -3.2(6) .
Cu1C O3C C3C N1C 3.4(5) .
Cu1C O3C C3C C2C -177.1(3) .
N1C C3C C2C C1C -22.1(6) .
O3C C3C C2C C1C 158.3(4) .
Cu1D O2C C1C O1C 142.9(3) .
Cu1D O2C C1C C2C -41.2(5) .
C3C C2C C1C O1C -137.5(4) .
C3C C2C C1C O2C 46.3(5) .
Cu3 N4 C4 C5 -41.2(5) .
Cu3 N5 C5 C4 -36.0(6) .
N4 C4 C5 N5 51.8(6) .
Cu4 N2 C6 C7 28.5(7) .
N2 C6 C7 N3 -44.0(9) .
Cu4 N3 C7 C6 36.1(7) .
